data_1528763
loop_
_publ_author_name
'Nishimoto, S.'
'Hoshikawa, A.'
'Harjo, S.'
'Matsuda, M.'
'Kamiyama, T.'
'Ishigaki, T.'
'Miyake, M.'

_publ_section_title
;
 Structural change in a series of protonated layered perovskite compounds,
 H Ln Ti O4 (Ln= La, Nd and Y)
;
_journal_name_full 'Journal of Solid State Chemistry'
_journal_page_first 1892
_journal_page_last 1897
_journal_volume 179
_journal_year 2006
_chemical_formula_sum 'D O4 Ti Y'
_chemical_name_systematic 'D Y (Ti O4)'
_space_group_IT_number 14
_symmetry_space_group_name_Hall '-P 2ybc'
_symmetry_space_group_name_H-M 'P 1 21/c 1'
_cell_angle_alpha 90
_cell_angle_beta 90.441
_cell_angle_gamma 90
_cell_formula_units_Z 4
_cell_length_a 11.46
_cell_length_b 5.292
_cell_length_c 5.3628
_cell_volume 325.224
_citation_journal_id_ASTM JSSCBI
_cod_data_source_file Nishimoto_JSSCBI_2006_1168.cif
_cod_data_source_block D1O4Ti1Y1
_cod_original_cell_volume 325.2245
_cod_original_formula_sum 'D1 O4 Ti1 Y1'
_cod_database_code 1528763

loop_
_symmetry_equiv_pos_as_xyz
x,y,z
-x,y+1/2,-z+1/2
-x,-y,-z
x,-y-1/2,z-1/2

loop_
_atom_site_label
_atom_site_type_symbol
_atom_site_fract_x
_atom_site_fract_y
_atom_site_fract_z
_atom_site_occupancy
_atom_site_U_iso_or_equiv
Y1 Y+3 0.898 0.023 0.254 1 0.0
O3 O-2 0.063 0.045 0.222 1 0.0
D2 D+1 0.537 0.278 0.133 0.454 0.0
O4 O-2 0.4298 -0.01 0.305 1 0.0
O2 O-2 0.768 0.267 0.006 1 0.0
O1 O-2 0.23 0.261 0.007 1 0.0
D1 D+1 0.464 0.104 0.319 0.545 0.0
Ti1 Ti+4 0.2826 -0.008 0.246 1 0.0
